data_4066337
loop_
_publ_author_name
'Limburg, Carolin'
'L\"onnecke, Peter'
'G\'omez-Ruiz, Santiago'
'Hey-Hawkins, Evamarie'

_publ_section_title
;
 Synthesis of Racemic Aminoalkylferrocenyldichlorophosphanes and
 -dialkylphosphonites and Their Conversion to Primary Phosphanes&#x2020;
;
_journal_issue 21
_journal_name_full Organometallics
_journal_page_first 5427
_journal_paper_doi 10.1021/om1004012
_journal_volume 29
_journal_year 2010
_chemical_formula_sum 'C37 H36 Fe N P3'
_chemical_formula_weight 643.43
_chemical_name_systematic
;
 ?
;
_space_group_IT_number 2
_symmetry_cell_setting triclinic
_symmetry_space_group_name_Hall '-P 1'
_symmetry_space_group_name_H-M 'P -1'
_atom_sites_solution_hydrogens geom
_atom_sites_solution_primary direct
_atom_sites_solution_secondary difmap
_audit_conform_dict_location ftp://ftp.iucr.org/pub/cif_core.dic
_audit_conform_dict_name cif_core.dic
_audit_conform_dict_version 2.3
_audit_creation_date 2008-08-02T17:27:47-00:00
_audit_creation_method 'WinGX routine CIF_UPDATE'
_cell_angle_alpha 99.385(3)
_cell_angle_beta 97.342(3)
_cell_angle_gamma 108.169(3)
_cell_formula_units_Z 2
_cell_length_a 10.2115(4)
_cell_length_b 11.4581(4)
_cell_length_c 14.7424(6)
_cell_measurement_reflns_used 7867
_cell_measurement_temperature 130(2)
_cell_measurement_theta_max 32.2081
_cell_measurement_theta_min 2.6092
_cell_volume 1587.35(11)
_computing_cell_refinement
;
        CrysAlis RED, Oxford Diffraction Ltd.,
        Version 1.171.32.15 (release 10-01-2008 CrysAlis171 .NET)
        (compiled Jan 10 2008,16:37:18)
;
_computing_data_collection
;
        CrysAlis CCD, Oxford Diffraction Ltd.,
        Version 1.171.32.15 (release 10-01-2008 CrysAlis171 .NET)
        (compiled Jan 10 2008,16:37:18)
;
_computing_data_reduction
;
        CrysAlis RED, Oxford Diffraction Ltd.,
        Version 1.171.32.15 (release 10-01-2008 CrysAlis171 .NET)
        (compiled Jan 10 2008,16:37:18)
;
_computing_structure_refinement 'SHELXL-97 (Sheldrick, 1997)'
_diffrn_ambient_temperature 130(2)
_diffrn_detector_area_resol_mean 16.356
_diffrn_measured_fraction_theta_full 0.999
_diffrn_measured_fraction_theta_max 0.999
_diffrn_measurement_device_type 'ccd xcalibur s'
_diffrn_measurement_method '\w scans'
_diffrn_orient_matrix_UB_11 -0.0451982849
_diffrn_orient_matrix_UB_12 -0.0135320278
_diffrn_orient_matrix_UB_13 0.0323865401
_diffrn_orient_matrix_UB_21 0.0123015133
_diffrn_orient_matrix_UB_22 0.0650939379
_diffrn_orient_matrix_UB_23 0.0151527977
_diffrn_orient_matrix_UB_31 -0.0577688454
_diffrn_orient_matrix_UB_32 -0.0047782546
_diffrn_orient_matrix_UB_33 -0.0343454501
_diffrn_radiation_monochromator graphite
_diffrn_radiation_type MoK\a
_diffrn_radiation_wavelength 0.71073
_diffrn_reflns_av_R_equivalents 0.0593
_diffrn_reflns_av_unetI/netI 0.0782
_diffrn_reflns_limit_h_max 12
_diffrn_reflns_limit_h_min -12
_diffrn_reflns_limit_k_max 14
_diffrn_reflns_limit_k_min -14
_diffrn_reflns_limit_l_max 18
_diffrn_reflns_limit_l_min -18
_diffrn_reflns_number 29482
_diffrn_reflns_theta_full 26.37
_diffrn_reflns_theta_max 26.37
_diffrn_reflns_theta_min 2.62
_exptl_absorpt_coefficient_mu 0.654
_exptl_absorpt_correction_T_max 1
_exptl_absorpt_correction_T_min 0.99381
_exptl_absorpt_correction_type multi-scan
_exptl_absorpt_process_details
;
        CrysAlis RED, Oxford Diffraction Ltd.,
        Version 1.171.32.15 (release 10-01-2008 CrysAlis171 .NET)
        (compiled Jan 10 2008,16:37:18)
        Empirical absorption correction using spherical harmonics,
 implemented in SCALE3 ABSPACK scaling algorithm.
;
_exptl_crystal_colour orange
_exptl_crystal_density_diffrn 1.346
_exptl_crystal_density_method 'not measured'
_exptl_crystal_description plates
_exptl_crystal_F_000 672
_exptl_crystal_size_max 0.2
_exptl_crystal_size_mid 0.1
_exptl_crystal_size_min 0.1
_refine_diff_density_max 0.378
_refine_diff_density_min -0.312
_refine_diff_density_rms 0.054
_refine_ls_extinction_method none
_refine_ls_goodness_of_fit_ref 0.872
_refine_ls_hydrogen_treatment mixed
_refine_ls_matrix_type full
_refine_ls_number_parameters 389
_refine_ls_number_reflns 6500
_refine_ls_number_restraints 0
_refine_ls_restrained_S_all 0.872
_refine_ls_R_factor_all 0.0681
_refine_ls_R_factor_gt 0.0366
_refine_ls_shift/su_max 0
_refine_ls_shift/su_mean 0
_refine_ls_structure_factor_coef Fsqd
_refine_ls_weighting_details 'calc w=1/[\s^2^(Fo^2^)+(0.0288P)^2^+0.0000P] where P=(Fo^2^+2Fc^2^)/3'
_refine_ls_weighting_scheme calc
_refine_ls_wR_factor_gt 0.0636
_refine_ls_wR_factor_ref 0.0679
_reflns_number_gt 4383
_reflns_number_total 6500
_reflns_threshold_expression >2sigma(I)
_cod_data_source_file om1004012_si_001.cif
_cod_data_source_block x0459fin
_cod_original_sg_symbol_H-M P-1
_cod_database_code 4066337

loop_
_symmetry_equiv_pos_as_xyz
'x, y, z'
'-x, -y, -z'

loop_
_atom_site_label
_atom_site_type_symbol
_atom_site_fract_x
_atom_site_fract_y
_atom_site_fract_z
_atom_site_U_iso_or_equiv
_atom_site_adp_type
_atom_site_occupancy
_atom_site_symmetry_multiplicity
_atom_site_calc_flag
_atom_site_refinement_flags
Fe1 Fe 0.08928(3) 0.46741(3) 0.22470(2) 0.02045(9) Uani 1 1 d .
P1 P -0.16728(7) 0.58071(6) 0.15869(5) 0.03523(17) Uani 1 1 d .
P2 P 0.00239(6) 0.22183(5) 0.32809(4) 0.02221(14) Uani 1 1 d .
P3 P 0.37210(6) 0.73429(5) 0.23457(4) 0.02376(14) Uani 1 1 d .
N1 N -0.34957(19) 0.22951(18) 0.20781(14) 0.0358(5) Uani 1 1 d .
C1 C -0.0820(2) 0.5172(2) 0.24486(15) 0.0237(5) Uani 1 1 d .
C2 C -0.1106(2) 0.38555(19) 0.24029(15) 0.0220(5) Uani 1 1 d .
C3 C -0.0148(2) 0.37124(19) 0.31455(14) 0.0199(5) Uani 1 1 d .
C4 C 0.0737(2) 0.49468(19) 0.36293(15) 0.0221(5) Uani 1 1 d .
H4 H 0.148 0.5142 0.4149 0.027 Uiso 1 1 calc R
C5 C 0.0323(2) 0.5830(2) 0.32060(15) 0.0256(5) Uani 1 1 d .
H5 H 0.0741 0.6719 0.3397 0.031 Uiso 1 1 calc R
C6 C 0.2632(2) 0.57276(19) 0.18197(14) 0.0208(5) Uani 1 1 d .
C7 C 0.1465(2) 0.52229(19) 0.10596(15) 0.0225(5) Uani 1 1 d .
H7 H 0.1069 0.5696 0.0707 0.027 Uiso 1 1 calc R
C8 C 0.0996(2) 0.3896(2) 0.09187(15) 0.0243(5) Uani 1 1 d .
H8 H 0.0228 0.3328 0.0457 0.029 Uiso 1 1 calc R
C9 C 0.1862(2) 0.3559(2) 0.15790(15) 0.0255(5) Uani 1 1 d .
H9 H 0.1787 0.2728 0.1638 0.031 Uiso 1 1 calc R
C10 C 0.2861(2) 0.4682(2) 0.21361(15) 0.0233(5) Uani 1 1 d .
H10 H 0.3571 0.4733 0.264 0.028 Uiso 1 1 calc R
C11 C -0.2226(2) 0.2804(2) 0.17074(15) 0.0269(5) Uani 1 1 d .
H11A H -0.2471 0.3116 0.1144 0.032 Uiso 1 1 calc R
H11B H -0.1853 0.2121 0.1514 0.032 Uiso 1 1 calc R
C12 C -0.4497(3) 0.1225(2) 0.13858(19) 0.0497(8) Uani 1 1 d .
H12A H -0.5326 0.0856 0.1649 0.075 Uiso 1 1 calc R
H12B H -0.4057 0.0592 0.122 0.075 Uiso 1 1 calc R
H12C H -0.4778 0.1509 0.0824 0.075 Uiso 1 1 calc R
C13 C -0.4135(3) 0.3231(3) 0.2309(2) 0.0568(8) Uani 1 1 d .
H13A H -0.3494 0.3917 0.2811 0.085 Uiso 1 1 calc R
H13B H -0.5013 0.2851 0.2519 0.085 Uiso 1 1 calc R
H13C H -0.4334 0.3562 0.1755 0.085 Uiso 1 1 calc R
C14 C -0.1222(2) 0.1640(2) 0.40250(15) 0.0233(5) Uani 1 1 d .
C15 C -0.1307(3) 0.0481(2) 0.42331(17) 0.0371(6) Uani 1 1 d .
H15 H -0.071 0.0058 0.4005 0.045 Uiso 1 1 calc R
C16 C -0.2243(3) -0.0064(2) 0.47646(18) 0.0437(7) Uani 1 1 d .
H16 H -0.2283 -0.0853 0.4905 0.052 Uiso 1 1 calc R
C17 C -0.3111(3) 0.0531(3) 0.50886(17) 0.0424(7) Uani 1 1 d .
H17 H -0.377 0.0147 0.5445 0.051 Uiso 1 1 calc R
C18 C -0.3039(3) 0.1678(3) 0.49032(18) 0.0433(7) Uani 1 1 d .
H18 H -0.3631 0.2097 0.5142 0.052 Uiso 1 1 calc R
C19 C -0.2097(2) 0.2233(2) 0.43644(16) 0.0329(6) Uani 1 1 d .
H19 H -0.2059 0.3025 0.423 0.039 Uiso 1 1 calc R
C20 C 0.1678(2) 0.27575(18) 0.41265(15) 0.0222(5) Uani 1 1 d .
C21 C 0.2871(2) 0.2669(2) 0.38140(16) 0.0277(5) Uani 1 1 d .
H21 H 0.2811 0.2341 0.3169 0.033 Uiso 1 1 calc R
C22 C 0.4151(2) 0.3049(2) 0.44193(18) 0.0365(6) Uani 1 1 d .
H22 H 0.496 0.2993 0.4188 0.044 Uiso 1 1 calc R
C23 C 0.4249(3) 0.3508(2) 0.53569(19) 0.0401(7) Uani 1 1 d .
H23 H 0.5125 0.3767 0.5775 0.048 Uiso 1 1 calc R
C24 C 0.3075(3) 0.3592(2) 0.56853(18) 0.0414(7) Uani 1 1 d .
H24 H 0.3138 0.3897 0.6334 0.05 Uiso 1 1 calc R
C25 C 0.1800(3) 0.3235(2) 0.50762(17) 0.0336(6) Uani 1 1 d .
H25 H 0.1001 0.3317 0.5309 0.04 Uiso 1 1 calc R
C26 C 0.2718(2) 0.82345(19) 0.18261(15) 0.0234(5) Uani 1 1 d .
C27 C 0.2061(2) 0.8852(2) 0.24069(17) 0.0326(6) Uani 1 1 d .
H27 H 0.2114 0.8773 0.3041 0.039 Uiso 1 1 calc R
C28 C 0.1333(2) 0.9579(2) 0.2080(2) 0.0397(7) Uani 1 1 d .
H28 H 0.0886 0.9991 0.2486 0.048 Uiso 1 1 calc R
C29 C 0.1255(2) 0.9704(2) 0.11686(19) 0.0371(6) Uani 1 1 d .
H29 H 0.0757 1.0207 0.0943 0.045 Uiso 1 1 calc R
C30 C 0.1892(2) 0.9106(2) 0.05850(17) 0.0343(6) Uani 1 1 d .
H30 H 0.1838 0.9195 -0.0047 0.041 Uiso 1 1 calc R
C31 C 0.2617(2) 0.8372(2) 0.09084(16) 0.0277(5) Uani 1 1 d .
H31 H 0.3051 0.7956 0.0494 0.033 Uiso 1 1 calc R
C32 C 0.5121(2) 0.75521(19) 0.16567(15) 0.0222(5) Uani 1 1 d .
C33 C 0.6335(2) 0.8586(2) 0.20123(17) 0.0312(6) Uani 1 1 d .
H33 H 0.6411 0.9127 0.2593 0.037 Uiso 1 1 calc R
C34 C 0.7429(2) 0.8838(2) 0.15348(19) 0.0370(6) Uani 1 1 d .
H34 H 0.8244 0.9559 0.1781 0.044 Uiso 1 1 calc R
C35 C 0.7350(2) 0.8050(2) 0.07025(18) 0.0354(6) Uani 1 1 d .
H35 H 0.8109 0.8222 0.0376 0.042 Uiso 1 1 calc R
C36 C 0.6157(2) 0.7007(2) 0.03455(17) 0.0313(6) Uani 1 1 d .
H36 H 0.6099 0.6459 -0.0227 0.038 Uiso 1 1 calc R
C37 C 0.5047(2) 0.6755(2) 0.08151(16) 0.0255(5) Uani 1 1 d .
H37 H 0.4232 0.6036 0.0564 0.031 Uiso 1 1 calc R
H1P H -0.245(2) 0.628(2) 0.2151(15) 0.043(7) Uiso 1 1 d .
H2P H -0.065(3) 0.698(2) 0.1758(16) 0.061(8) Uiso 1 1 d .

loop_
_atom_site_aniso_label
_atom_site_aniso_U_11
_atom_site_aniso_U_22
_atom_site_aniso_U_33
_atom_site_aniso_U_23
_atom_site_aniso_U_13
_atom_site_aniso_U_12
Fe1 0.02093(18) 0.01986(17) 0.02280(18) 0.00735(13) 0.00856(14) 0.00695(13)
P1 0.0388(4) 0.0396(4) 0.0396(4) 0.0199(3) 0.0136(3) 0.0221(3)
P2 0.0235(3) 0.0201(3) 0.0259(3) 0.0071(2) 0.0093(3) 0.0085(2)
P3 0.0219(3) 0.0240(3) 0.0245(3) 0.0063(3) 0.0062(3) 0.0052(3)
N1 0.0218(11) 0.0397(13) 0.0385(13) 0.0137(10) 0.0034(10) -0.0014(10)
C1 0.0235(13) 0.0269(12) 0.0265(13) 0.0099(10) 0.0109(11) 0.0121(10)
C2 0.0202(12) 0.0252(12) 0.0245(12) 0.0095(10) 0.0102(10) 0.0089(10)
C3 0.0203(12) 0.0231(12) 0.0220(12) 0.0097(9) 0.0117(10) 0.0098(9)
C4 0.0229(12) 0.0228(12) 0.0218(12) 0.0059(9) 0.0077(10) 0.0074(10)
C5 0.0306(14) 0.0206(12) 0.0290(13) 0.0064(10) 0.0135(11) 0.0099(10)
C6 0.0177(12) 0.0243(12) 0.0214(12) 0.0076(10) 0.0094(10) 0.0049(9)
C7 0.0230(13) 0.0249(12) 0.0238(12) 0.0110(10) 0.0105(11) 0.0085(10)
C8 0.0237(13) 0.0252(12) 0.0202(12) 0.0018(10) 0.0074(10) 0.0031(10)
C9 0.0291(13) 0.0242(12) 0.0297(13) 0.0080(10) 0.0160(11) 0.0130(10)
C10 0.0194(12) 0.0298(13) 0.0254(13) 0.0101(10) 0.0091(10) 0.0110(10)
C11 0.0246(13) 0.0282(13) 0.0301(13) 0.0086(10) 0.0075(11) 0.0099(10)
C12 0.0295(15) 0.0376(16) 0.073(2) 0.0171(15) 0.0019(15) -0.0014(12)
C13 0.0292(16) 0.076(2) 0.056(2) -0.0037(16) 0.0184(14) 0.0096(15)
C14 0.0203(12) 0.0249(12) 0.0241(13) 0.0082(10) 0.0043(10) 0.0052(10)
C15 0.0446(16) 0.0286(14) 0.0441(16) 0.0181(12) 0.0155(13) 0.0127(12)
C16 0.0471(17) 0.0363(15) 0.0480(17) 0.0231(13) 0.0128(14) 0.0061(13)
C17 0.0252(14) 0.0628(19) 0.0368(16) 0.0312(14) 0.0054(12) 0.0013(13)
C18 0.0304(15) 0.073(2) 0.0425(16) 0.0286(15) 0.0170(13) 0.0280(14)
C19 0.0329(14) 0.0422(15) 0.0354(15) 0.0219(12) 0.0153(12) 0.0188(12)
C20 0.0249(13) 0.0174(11) 0.0257(13) 0.0093(9) 0.0051(10) 0.0069(10)
C21 0.0281(14) 0.0324(13) 0.0290(14) 0.0149(11) 0.0082(12) 0.0138(11)
C22 0.0260(15) 0.0455(16) 0.0446(17) 0.0211(13) 0.0070(13) 0.0156(12)
C23 0.0347(16) 0.0352(15) 0.0431(17) 0.0114(13) -0.0063(14) 0.0057(12)
C24 0.0486(18) 0.0406(16) 0.0288(15) -0.0003(12) -0.0011(14) 0.0140(13)
C25 0.0346(15) 0.0340(14) 0.0359(15) 0.0063(11) 0.0112(13) 0.0157(12)
C26 0.0185(12) 0.0183(11) 0.0288(13) 0.0018(10) 0.0051(10) 0.0011(9)
C27 0.0341(14) 0.0271(13) 0.0362(14) 0.0037(11) 0.0135(12) 0.0086(11)
C28 0.0312(15) 0.0282(14) 0.0592(19) -0.0016(13) 0.0149(14) 0.0123(12)
C29 0.0268(14) 0.0225(13) 0.0579(19) 0.0063(12) -0.0021(13) 0.0077(11)
C30 0.0335(15) 0.0316(14) 0.0346(15) 0.0067(11) -0.0024(12) 0.0104(12)
C31 0.0263(13) 0.0241(12) 0.0309(14) 0.0015(10) 0.0054(11) 0.0082(10)
C32 0.0165(12) 0.0243(12) 0.0293(13) 0.0116(10) 0.0052(10) 0.0085(10)
C33 0.0254(13) 0.0259(13) 0.0402(15) 0.0039(11) 0.0053(12) 0.0079(11)
C34 0.0210(13) 0.0296(14) 0.0592(18) 0.0128(13) 0.0106(13) 0.0042(11)
C35 0.0257(14) 0.0414(15) 0.0511(17) 0.0258(13) 0.0202(13) 0.0153(12)
C36 0.0343(15) 0.0378(14) 0.0324(14) 0.0140(11) 0.0128(12) 0.0210(12)
C37 0.0232(13) 0.0251(12) 0.0304(14) 0.0088(10) 0.0067(11) 0.0092(10)

loop_
_atom_type_symbol
_atom_type_description
_atom_type_scat_dispersion_real
_atom_type_scat_dispersion_imag
_atom_type_scat_source
Fe Fe 0.3463 0.8444 'International Tables Vol C Tables 4.2.6.8 and 6.1.1.4'
P P 0.1023 0.0942 'International Tables Vol C Tables 4.2.6.8 and 6.1.1.4'
N N 0.0061 0.0033 'International Tables Vol C Tables 4.2.6.8 and 6.1.1.4'
C C 0.0033 0.0016 'International Tables Vol C Tables 4.2.6.8 and 6.1.1.4'
H H 0 0 'International Tables Vol C Tables 4.2.6.8 and 6.1.1.4'

loop_
_geom_angle_atom_site_label_1
_geom_angle_atom_site_label_2
_geom_angle_atom_site_label_3
_geom_angle
C2 Fe1 C10 153.41(8)
C2 Fe1 C5 68.79(9)
C10 Fe1 C5 128.00(9)
C2 Fe1 C1 41.27(8)
C10 Fe1 C1 164.72(8)
C5 Fe1 C1 40.73(8)
C2 Fe1 C4 68.91(8)
C10 Fe1 C4 109.19(9)
C5 Fe1 C4 40.45(8)
C1 Fe1 C4 68.69(8)
C2 Fe1 C8 106.08(9)
C10 Fe1 C8 67.87(9)
C5 Fe1 C8 153.93(9)
C1 Fe1 C8 118.55(9)
C4 Fe1 C8 163.59(8)
C2 Fe1 C7 125.04(8)
C10 Fe1 C7 68.13(8)
C5 Fe1 C7 120.33(8)
C1 Fe1 C7 107.03(9)
C4 Fe1 C7 155.07(8)
C8 Fe1 C7 40.44(8)
C2 Fe1 C3 41.32(8)
C10 Fe1 C3 119.65(8)
C5 Fe1 C3 68.58(8)
C1 Fe1 C3 69.33(8)
C4 Fe1 C3 40.77(8)
C8 Fe1 C3 125.36(8)
C7 Fe1 C3 162.81(8)
C2 Fe1 C6 163.19(8)
C10 Fe1 C6 40.89(8)
C5 Fe1 C6 108.79(8)
C1 Fe1 C6 126.13(8)
C4 Fe1 C6 120.80(8)
C8 Fe1 C6 68.36(8)
C7 Fe1 C6 40.66(8)
C3 Fe1 C6 154.73(8)
C2 Fe1 C9 118.18(9)
C10 Fe1 C9 40.42(8)
C5 Fe1 C9 164.89(9)
C1 Fe1 C9 152.88(9)
C4 Fe1 C9 127.02(9)
C8 Fe1 C9 40.33(8)
C7 Fe1 C9 68.08(8)
C3 Fe1 C9 107.07(8)
C6 Fe1 C9 68.58(8)
C1 P1 H1P 97.7(8)
C1 P1 H2P 97.3(9)
H1P P1 H2P 90.6(13)
C3 P2 C14 104.37(10)
C3 P2 C20 100.64(9)
C14 P2 C20 100.47(10)
C6 P3 C32 100.66(10)
C6 P3 C26 102.23(9)
C32 P3 C26 100.48(10)
C13 N1 C11 111.24(19)
C13 N1 C12 109.4(2)
C11 N1 C12 109.6(2)
C5 C1 C2 107.16(17)
C5 C1 P1 128.46(16)
C2 C1 P1 124.02(16)
C5 C1 Fe1 69.63(12)
C2 C1 Fe1 68.65(12)
P1 C1 Fe1 121.53(11)
C1 C2 C3 108.38(18)
C1 C2 C11 125.88(19)
C3 C2 C11 125.74(18)
C1 C2 Fe1 70.08(12)
C3 C2 Fe1 70.34(11)
C11 C2 Fe1 125.97(15)
C4 C3 C2 106.98(18)
C4 C3 P2 128.21(16)
C2 C3 P2 124.14(16)
C4 C3 Fe1 69.41(12)
C2 C3 Fe1 68.34(11)
P2 C3 Fe1 119.99(11)
C5 C4 C3 108.59(19)
C5 C4 Fe1 69.68(12)
C3 C4 Fe1 69.82(12)
C5 C4 H4 125.7
C3 C4 H4 125.7
Fe1 C4 H4 126.4
C4 C5 C1 108.88(19)
C4 C5 Fe1 69.87(12)
C1 C5 Fe1 69.64(12)
C4 C5 H5 125.6
C1 C5 H5 125.6
Fe1 C5 H5 126.5
C7 C6 C10 106.64(18)
C7 C6 P3 130.78(16)
C10 C6 P3 122.58(16)
C7 C6 Fe1 69.55(11)
C10 C6 Fe1 68.95(11)
P3 C6 Fe1 126.79(11)
C8 C7 C6 108.33(18)
C8 C7 Fe1 69.69(12)
C6 C7 Fe1 69.79(12)
C8 C7 H7 125.8
C6 C7 H7 125.8
Fe1 C7 H7 126.3
C9 C8 C7 108.53(18)
C9 C8 Fe1 70.10(12)
C7 C8 Fe1 69.87(12)
C9 C8 H8 125.7
C7 C8 H8 125.7
Fe1 C8 H8 125.9
C10 C9 C8 107.49(19)
C10 C9 Fe1 69.13(12)
C8 C9 Fe1 69.57(12)
C10 C9 H9 126.3
C8 C9 H9 126.3
Fe1 C9 H9 126.6
C9 C10 C6 109.00(19)
C9 C10 Fe1 70.45(12)
C6 C10 Fe1 70.16(12)
C9 C10 H10 125.5
C6 C10 H10 125.5
Fe1 C10 H10 125.5
N1 C11 C2 112.84(19)
N1 C11 H11A 109
C2 C11 H11A 109
N1 C11 H11B 109
C2 C11 H11B 109
H11A C11 H11B 107.8
N1 C12 H12A 109.5
N1 C12 H12B 109.5
H12A C12 H12B 109.5
N1 C12 H12C 109.5
H12A C12 H12C 109.5
H12B C12 H12C 109.5
N1 C13 H13A 109.5
N1 C13 H13B 109.5
H13A C13 H13B 109.5
N1 C13 H13C 109.5
H13A C13 H13C 109.5
H13B C13 H13C 109.5
C19 C14 C15 118.3(2)
C19 C14 P2 125.60(17)
C15 C14 P2 116.05(17)
C16 C15 C14 121.0(2)
C16 C15 H15 119.5
C14 C15 H15 119.5
C17 C16 C15 119.9(2)
C17 C16 H16 120.1
C15 C16 H16 120.1
C16 C17 C18 120.3(2)
C16 C17 H17 119.9
C18 C17 H17 119.9
C17 C18 C19 120.1(3)
C17 C18 H18 119.9
C19 C18 H18 119.9
C14 C19 C18 120.4(2)
C14 C19 H19 119.8
C18 C19 H19 119.8
C21 C20 C25 117.8(2)
C21 C20 P2 118.62(17)
C25 C20 P2 123.55(18)
C20 C21 C22 121.5(2)
C20 C21 H21 119.3
C22 C21 H21 119.3
C23 C22 C21 119.9(2)
C23 C22 H22 120
C21 C22 H22 120
C24 C23 C22 119.7(2)
C24 C23 H23 120.2
C22 C23 H23 120.2
C23 C24 C25 120.4(2)
C23 C24 H24 119.8
C25 C24 H24 119.8
C24 C25 C20 120.7(2)
C24 C25 H25 119.6
C20 C25 H25 119.6
C31 C26 C27 117.7(2)
C31 C26 P3 124.59(18)
C27 C26 P3 117.65(17)
C28 C27 C26 121.2(2)
C28 C27 H27 119.4
C26 C27 H27 119.4
C29 C28 C27 119.9(2)
C29 C28 H28 120.1
C27 C28 H28 120.1
C30 C29 C28 120.0(2)
C30 C29 H29 120
C28 C29 H29 120
C29 C30 C31 120.4(2)
C29 C30 H30 119.8
C31 C30 H30 119.8
C26 C31 C30 120.9(2)
C26 C31 H31 119.6
C30 C31 H31 119.6
C33 C32 C37 118.5(2)
C33 C32 P3 116.65(17)
C37 C32 P3 124.81(16)
C34 C33 C32 120.9(2)
C34 C33 H33 119.5
C32 C33 H33 119.5
C33 C34 C35 120.3(2)
C33 C34 H34 119.8
C35 C34 H34 119.8
C34 C35 C36 119.5(2)
C34 C35 H35 120.3
C36 C35 H35 120.3
C37 C36 C35 120.6(2)
C37 C36 H36 119.7
C35 C36 H36 119.7
C36 C37 C32 120.2(2)
C36 C37 H37 119.9
C32 C37 H37 119.9

loop_
_geom_bond_atom_site_label_1
_geom_bond_atom_site_label_2
_geom_bond_distance
Fe1 C2 2.024(2)
Fe1 C10 2.035(2)
Fe1 C5 2.042(2)
Fe1 C1 2.043(2)
Fe1 C4 2.045(2)
Fe1 C8 2.045(2)
Fe1 C7 2.048(2)
Fe1 C3 2.050(2)
Fe1 C6 2.051(2)
Fe1 C9 2.052(2)
P1 C1 1.821(2)
P1 H1P 1.38(2)
P1 H2P 1.38(2)
P2 C3 1.814(2)
P2 C14 1.824(2)
P2 C20 1.830(2)
P3 C6 1.814(2)
P3 C32 1.835(2)
P3 C26 1.841(2)
N1 C13 1.438(3)
N1 C11 1.460(3)
N1 C12 1.460(3)
C1 C5 1.422(3)
C1 C2 1.433(3)
C2 C3 1.438(3)
C2 C11 1.500(3)
C3 C4 1.426(3)
C4 C5 1.413(3)
C4 H4 0.95
C5 H5 0.95
C6 C7 1.424(3)
C6 C10 1.427(3)
C7 C8 1.415(3)
C7 H7 0.95
C8 C9 1.413(3)
C8 H8 0.95
C9 C10 1.412(3)
C9 H9 0.95
C10 H10 0.95
C11 H11A 0.99
C11 H11B 0.99
C12 H12A 0.98
C12 H12B 0.98
C12 H12C 0.98
C13 H13A 0.98
C13 H13B 0.98
C13 H13C 0.98
C14 C19 1.375(3)
C14 C15 1.391(3)
C15 C16 1.377(3)
C15 H15 0.95
C16 C17 1.364(4)
C16 H16 0.95
C17 C18 1.367(3)
C17 H17 0.95
C18 C19 1.392(3)
C18 H18 0.95
C19 H19 0.95
C20 C21 1.383(3)
C20 C25 1.392(3)
C21 C22 1.383(3)
C21 H21 0.95
C22 C23 1.375(3)
C22 H22 0.95
C23 C24 1.373(4)
C23 H23 0.95
C24 C25 1.385(3)
C24 H24 0.95
C25 H25 0.95
C26 C31 1.382(3)
C26 C27 1.389(3)
C27 C28 1.380(3)
C27 H27 0.95
C28 C29 1.369(3)
C28 H28 0.95
C29 C30 1.365(3)
C29 H29 0.95
C30 C31 1.382(3)
C30 H30 0.95
C31 H31 0.95
C32 C33 1.390(3)
C32 C37 1.394(3)
C33 C34 1.376(3)
C33 H33 0.95
C34 C35 1.377(3)
C34 H34 0.95
C35 C36 1.384(3)
C35 H35 0.95
C36 C37 1.381(3)
C36 H36 0.95
C37 H37 0.95
